data_7700974
loop_
_publ_author_name
'Delaney, Andie R.'
'Frogley, Benjamin J.'
'Hill, Anthony F.'

_publ_section_title
;
 Metal coordination to a dimetallaoctatetrayne.
;
_journal_issue 36
_journal_name_full 'Dalton transactions (Cambridge, England : 2003)'
_journal_page_first 13674
_journal_page_last 13684
_journal_paper_doi 10.1039/c9dt03041g
_journal_volume 48
_journal_year 2019
_chemical_formula_moiety 'C52 H44 B2 Co4 N12 O16 W2, 3(C H Cl3)'
_chemical_formula_sum 'C55 H47 B2 Cl9 Co4 N12 O16 W2'
_chemical_formula_weight 2076.13
_space_group_crystal_system monoclinic
_space_group_IT_number 14
_space_group_name_Hall '-P 2ybc'
_space_group_name_H-M_alt 'P 1 21/c 1'
_symmetry_space_group_name_Hall '-P 2ybc'
_symmetry_space_group_name_H-M 'P 1 21/c 1'
_atom_sites_solution_hydrogens geom
_audit_creation_method SHELXL-2014/7
_audit_update_record
;
2019-06-05 deposited with the CCDC.    2019-08-29 downloaded from the CCDC.
;
_cell_angle_alpha 90
_cell_angle_beta 106.2380(10)
_cell_angle_gamma 90
_cell_formula_units_Z 4
_cell_length_a 16.6652(2)
_cell_length_b 24.3296(2)
_cell_length_c 19.8424(2)
_cell_measurement_reflns_used 26631
_cell_measurement_temperature 150.0(1)
_cell_measurement_theta_max 73.6570
_cell_measurement_theta_min 4.5340
_cell_volume 7724.32(14)
_computing_cell_refinement 'CrysAlisPro 1.171.40.36a (Rigaku OD, 2018)'
_computing_data_collection 'CrysAlisPro 1.171.40.36a (Rigaku OD, 2018)'
_computing_data_reduction 'CrysAlisPro 1.171.40.36a (Rigaku OD, 2018)'
_computing_structure_refinement 'SHELXL-2014/7 (Sheldrick, 2014)'
_computing_structure_solution 'SHELXT-2014/7 (Sheldrick, 2014)'
_diffrn_ambient_temperature 150.0(1)
_diffrn_detector_area_resol_mean 8.1297
_diffrn_measured_fraction_theta_full 0.999
_diffrn_measured_fraction_theta_max 0.992
_diffrn_measurement_device_type 'SuperNova, Dual, Cu at home/near, EosS2'
_diffrn_measurement_method '\w scans'
_diffrn_radiation_type CuK\a
_diffrn_radiation_wavelength 1.54184
_diffrn_reflns_av_R_equivalents 0.0370
_diffrn_reflns_av_unetI/netI 0.0344
_diffrn_reflns_Laue_measured_fraction_full 0.999
_diffrn_reflns_Laue_measured_fraction_max 0.992
_diffrn_reflns_limit_h_max 20
_diffrn_reflns_limit_h_min -19
_diffrn_reflns_limit_k_max 30
_diffrn_reflns_limit_k_min -27
_diffrn_reflns_limit_l_max 23
_diffrn_reflns_limit_l_min -24
_diffrn_reflns_number 59526
_diffrn_reflns_point_group_measured_fraction_full 0.999
_diffrn_reflns_point_group_measured_fraction_max 0.992
_diffrn_reflns_theta_full 67.684
_diffrn_reflns_theta_max 73.828
_diffrn_reflns_theta_min 4.312
_diffrn_source 'micro-focus sealed X-ray tube'
_exptl_absorpt_coefficient_mu 15.347
_exptl_absorpt_correction_T_max 1.00000
_exptl_absorpt_correction_T_min 0.21202
_exptl_absorpt_correction_type multi-scan
_exptl_absorpt_process_details
;
CrysAlisPro 1.171.40.36a (Rigaku Oxford Diffraction, 2018)
Empirical absorption correction using spherical harmonics,
 implemented in SCALE3 ABSPACK scaling algorithm.
;
_exptl_crystal_colour 'intense red'
_exptl_crystal_density_diffrn 1.785
_exptl_crystal_description block
_exptl_crystal_F_000 4032
_exptl_crystal_size_max 0.273
_exptl_crystal_size_mid 0.181
_exptl_crystal_size_min 0.075
_refine_diff_density_max 2.796
_refine_diff_density_min -1.932
_refine_diff_density_rms 0.124
_refine_ls_extinction_method none
_refine_ls_goodness_of_fit_ref 1.018
_refine_ls_hydrogen_treatment constr
_refine_ls_matrix_type full
_refine_ls_number_parameters 941
_refine_ls_number_reflns 15521
_refine_ls_number_restraints 0
_refine_ls_restrained_S_all 1.018
_refine_ls_R_factor_all 0.0407
_refine_ls_R_factor_gt 0.0373
_refine_ls_shift/su_max 0.003
_refine_ls_shift/su_mean 0.000
_refine_ls_structure_factor_coef Fsqd
_refine_ls_weighting_details 'w=1/[\s^2^(Fo^2^)+(0.0574P)^2^+17.0234P] where P=(Fo^2^+2Fc^2^)/3'
_refine_ls_weighting_scheme calc
_refine_ls_wR_factor_gt 0.0969
_refine_ls_wR_factor_ref 0.0993
_reflns_Friedel_coverage 0.000
_reflns_number_gt 14270
_reflns_number_total 15521
_reflns_threshold_expression 'I > 2\s(I)'
_cod_data_source_file c9dt03041g2.cif
_cod_data_source_block Compound_2
_cod_depositor_comments 'Adding full bibliography for 7700974--7700980.cif.'
_cod_original_cell_volume 7724.31(14)
_cod_database_code 7700974
_shelx_shelxl_version_number 2014/7
_shelx_space_group_comment
;
The symmetry employed for this shelxl refinement is uniquely defined
by the following loop, which should always be used as a source of
symmetry information in preference to the above space-group names.
They are only intended as comments.
;

loop_
_space_group_symop_operation_xyz
'x, y, z'
'-x, y+1/2, -z+1/2'
'-x, -y, -z'
'x, -y-1/2, z-1/2'

loop_
_atom_site_label
_atom_site_type_symbol
_atom_site_fract_x
_atom_site_fract_y
_atom_site_fract_z
_atom_site_U_iso_or_equiv
_atom_site_adp_type
_atom_site_occupancy
_atom_site_site_symmetry_order
_atom_site_calc_flag
_atom_site_refinement_flags_posn
_atom_site_refinement_flags_adp
_atom_site_refinement_flags_occupancy
_atom_site_disorder_assembly
_atom_site_disorder_group
W1 W 0.78936(2) 0.38292(2) 0.65385(2) 0.02144(6) Uani 1 1 d . . . . .
W2 W 0.44161(2) 0.46076(2) 0.75847(2) 0.02138(6) Uani 1 1 d . . . . .
Co4 Co 0.65684(4) 0.59791(3) 0.80131(3) 0.02403(13) Uani 1 1 d . . . . .
Co3 Co 0.66415(4) 0.55038(3) 0.91242(3) 0.02433(13) Uani 1 1 d . . . . .
Co1 Co 0.85798(4) 0.44514(3) 0.89343(3) 0.02517(14) Uani 1 1 d . . . . .
Co2 Co 0.88863(4) 0.52053(3) 0.82194(3) 0.02512(14) Uani 1 1 d . . . . .
Cl2 Cl 0.34446(14) 0.31222(9) 0.92144(10) 0.0796(5) Uani 1 1 d . . . . .
Cl3 Cl 0.49351(16) 0.29973(11) 0.88289(16) 0.1094(10) Uani 1 1 d . . . . .
Cl1 Cl 0.3472(3) 0.24939(9) 0.79851(13) 0.1258(12) Uani 1 1 d . . . . .
O10 O 0.8972(2) 0.49980(15) 1.03169(18) 0.0440(8) Uani 1 1 d . . . . .
N3 N 0.6550(2) 0.39067(14) 0.59620(17) 0.0234(6) Uani 1 1 d . . . . .
N9 N 0.4694(2) 0.37883(13) 0.72086(18) 0.0236(6) Uani 1 1 d . . . . .
O16 O 0.6563(3) 0.60664(15) 0.65378(18) 0.0470(9) Uani 1 1 d . . . . .
N2 N 0.7310(2) 0.31669(14) 0.51011(18) 0.0256(7) Uani 1 1 d . . . . .
O15 O 0.7581(3) 0.35562(16) 0.9281(2) 0.0487(9) Uani 1 1 d . . . . .
O4 O 0.3792(2) 0.57540(15) 0.7957(2) 0.0491(9) Uani 1 1 d . . . . .
N7 N 0.3154(2) 0.42187(14) 0.75476(17) 0.0251(7) Uani 1 1 d . . . . .
O12 O 0.6867(3) 0.45088(15) 0.9997(2) 0.0468(9) Uani 1 1 d . . . . .
O5 O 0.8459(3) 0.60062(16) 0.7069(2) 0.0503(9) Uani 1 1 d . . . . .
O8 O 0.9463(2) 0.59949(15) 0.93858(19) 0.0447(8) Uani 1 1 d . . . . .
N8 N 0.2799(2) 0.38611(13) 0.70075(18) 0.0239(6) Uani 1 1 d . . . . .
N5 N 0.7509(2) 0.29777(14) 0.66850(18) 0.0263(7) Uani 1 1 d . . . . .
N12 N 0.3333(2) 0.42955(14) 0.60695(17) 0.0230(6) Uani 1 1 d . . . . .
N6 N 0.7009(2) 0.26911(14) 0.61305(18) 0.0257(7) Uani 1 1 d . . . . .
N11 N 0.3800(2) 0.47132(14) 0.64511(17) 0.0236(6) Uani 1 1 d . . . . .
N4 N 0.6129(2) 0.34857(14) 0.55466(17) 0.0229(6) Uani 1 1 d . . . . .
O9 O 0.7946(2) 0.67700(15) 0.8533(2) 0.0485(9) Uani 1 1 d . . . . .
N10 N 0.4089(2) 0.34945(13) 0.67359(17) 0.0235(6) Uani 1 1 d . . . . .
O11 O 0.7983(2) 0.61639(16) 1.0064(2) 0.0488(9) Uani 1 1 d . . . . .
O1 O 0.9795(2) 0.36262(17) 0.7291(2) 0.0471(9) Uani 1 1 d . . . . .
N1 N 0.7974(2) 0.34742(14) 0.54953(18) 0.0272(7) Uani 1 1 d . . . . .
C6 C 0.5462(2) 0.49426(15) 0.78196(19) 0.0212(7) Uani 1 1 d . . . . .
O7 O 1.0062(3) 0.37743(18) 0.8961(2) 0.0558(11) Uani 1 1 d . . . . .
O6 O 1.0467(2) 0.48033(18) 0.7997(2) 0.0528(10) Uani 1 1 d . . . . .
O14 O 0.5013(2) 0.66188(15) 0.7830(2) 0.0522(10) Uani 1 1 d . . . . .
O3 O 0.4992(3) 0.4404(2) 0.92086(19) 0.0598(12) Uani 1 1 d . . . . .
C4 C 0.7052(2) 0.52483(15) 0.83404(19) 0.0218(7) Uani 1 1 d . . . . .
O2 O 0.8542(3) 0.49655(16) 0.6175(2) 0.0569(11) Uani 1 1 d . . . . .
C5 C 0.6201(2) 0.52145(15) 0.81519(19) 0.0218(7) Uani 1 1 d . . . . .
C8 C 0.8281(3) 0.45460(19) 0.6277(2) 0.0340(9) Uani 1 1 d . . . . .
C29 C 0.5982(3) 0.43005(17) 0.5946(2) 0.0251(8) Uani 1 1 d . . . . .
C28 C 0.6199(3) 0.48329(18) 0.6317(2) 0.0323(9) Uani 1 1 d . . . . .
H28A H 0.6744 0.4946 0.6298 0.048 Uiso 1 1 calc R U . . .
H28B H 0.6199 0.4791 0.6798 0.048 Uiso 1 1 calc R U . . .
H28C H 0.5795 0.5106 0.6095 0.048 Uiso 1 1 calc R U . . .
C1 C 0.7930(2) 0.42257(16) 0.7341(2) 0.0221(7) Uani 1 1 d . . . . .
C26 C 0.7390(3) 0.30982(17) 0.4445(2) 0.0287(8) Uani 1 1 d . . . . .
C31 C 0.5320(3) 0.36173(17) 0.5277(2) 0.0261(8) Uani 1 1 d . . . . .
C46 C 0.2627(3) 0.42600(18) 0.7945(2) 0.0284(8) Uani 1 1 d . . . . .
C40 C 0.5255(3) 0.30101(18) 0.6943(2) 0.0307(8) Uani 1 1 d . . . . .
H40 H 0.5639 0.2734 0.6936 0.037 Uiso 1 1 calc R U . . .
C49 C 0.2988(3) 0.44630(18) 0.5402(2) 0.0272(8) Uani 1 1 d . . . . .
C44 C 0.2057(2) 0.36834(18) 0.7074(2) 0.0277(8) Uani 1 1 d . . . . .
C41 C 0.5402(2) 0.34950(17) 0.7333(2) 0.0269(8) Uani 1 1 d . . . . .
C3 C 0.7791(2) 0.49624(16) 0.8304(2) 0.0223(7) Uani 1 1 d . . . . .
C10 C 0.4008(3) 0.5332(2) 0.7818(2) 0.0335(9) Uani 1 1 d . . . . .
C30 C 0.5200(3) 0.41370(18) 0.5518(2) 0.0286(8) Uani 1 1 d . . . . .
H30 H 0.4704 0.4336 0.5416 0.034 Uiso 1 1 calc R U . . .
O13 O 0.5105(3) 0.5930(2) 0.9403(2) 0.0718(15) Uani 1 1 d . . . . .
C2 C 0.8081(2) 0.45885(16) 0.7907(2) 0.0238(7) Uani 1 1 d . . . . .
C47 C 0.2781(3) 0.4609(2) 0.8584(2) 0.0368(10) Uani 1 1 d . . . . .
H47A H 0.3229 0.4455 0.8950 0.055 Uiso 1 1 calc R U . . .
H47B H 0.2284 0.4625 0.8737 0.055 Uiso 1 1 calc R U . . .
H47C H 0.2931 0.4974 0.8477 0.055 Uiso 1 1 calc R U . . .
C16 C 0.8831(3) 0.47885(18) 0.9786(2) 0.0313(9) Uani 1 1 d . . . . .
C22 C 0.6563(3) 0.60090(17) 0.7101(2) 0.0319(9) Uani 1 1 d . . . . .
C7 C 0.9100(3) 0.36858(18) 0.7013(2) 0.0303(8) Uani 1 1 d . . . . .
C25 C 0.8118(3) 0.3352(2) 0.4418(2) 0.0346(9) Uani 1 1 d . . . . .
H25 H 0.8335 0.3368 0.4034 0.042 Uiso 1 1 calc R U . . .
C52 C 0.4146(3) 0.56843(18) 0.6249(2) 0.0342(9) Uani 1 1 d . . . . .
H52A H 0.3791 0.5904 0.6447 0.051 Uiso 1 1 calc R U . . .
H52B H 0.4241 0.5872 0.5852 0.051 Uiso 1 1 calc R U . . .
H52C H 0.4671 0.5624 0.6595 0.051 Uiso 1 1 calc R U . . .
C15 C 0.7944(3) 0.39060(19) 0.9133(2) 0.0332(9) Uani 1 1 d . . . . .
C51 C 0.3737(3) 0.51465(17) 0.6018(2) 0.0266(8) Uani 1 1 d . . . . .
C32 C 0.4709(3) 0.3252(2) 0.4784(2) 0.0351(9) Uani 1 1 d . . . . .
H32A H 0.4838 0.3239 0.4342 0.053 Uiso 1 1 calc R U . . .
H32B H 0.4154 0.3393 0.4714 0.053 Uiso 1 1 calc R U . . .
H32C H 0.4743 0.2888 0.4978 0.053 Uiso 1 1 calc R U . . .
C45 C 0.1928(3) 0.39282(18) 0.7662(2) 0.0311(9) Uani 1 1 d . . . . .
H45 H 0.1469 0.3882 0.7836 0.037 Uiso 1 1 calc R U . . .
C24 C 0.8463(3) 0.35789(19) 0.5074(2) 0.0322(9) Uani 1 1 d . . . . .
C42 C 0.6201(3) 0.3678(2) 0.7842(3) 0.0348(9) Uani 1 1 d . . . . .
H42A H 0.6385 0.4014 0.7679 0.052 Uiso 1 1 calc R U . . .
H42B H 0.6620 0.3400 0.7880 0.052 Uiso 1 1 calc R U . . .
H42C H 0.6112 0.3738 0.8294 0.052 Uiso 1 1 calc R U . . .
C9 C 0.4769(3) 0.4457(2) 0.8606(2) 0.0376(10) Uani 1 1 d . . . . .
C14 C 0.9497(3) 0.4031(2) 0.8956(2) 0.0365(10) Uani 1 1 d . . . . .
C17 C 0.7479(3) 0.59089(19) 0.9706(2) 0.0337(9) Uani 1 1 d . . . . .
C39 C 0.4422(3) 0.30243(17) 0.6571(2) 0.0276(8) Uani 1 1 d . . . . .
C34 C 0.7735(3) 0.26282(17) 0.7228(2) 0.0286(8) Uani 1 1 d . . . . .
C21 C 0.7417(3) 0.64712(17) 0.8340(2) 0.0321(9) Uani 1 1 d . . . . .
C13 C 0.9245(3) 0.57000(18) 0.8929(2) 0.0298(8) Uani 1 1 d . . . . .
C50 C 0.3234(3) 0.49991(18) 0.5350(2) 0.0311(9) Uani 1 1 d . . . . .
H50 H 0.3093 0.5219 0.4951 0.037 Uiso 1 1 calc R U . . .
C48 C 0.2442(3) 0.4098(2) 0.4856(2) 0.0401(11) Uani 1 1 d . . . . .
H48A H 0.2696 0.3742 0.4877 0.060 Uiso 1 1 calc R U . . .
H48B H 0.2375 0.4255 0.4400 0.060 Uiso 1 1 calc R U . . .
H48C H 0.1905 0.4063 0.4941 0.060 Uiso 1 1 calc R U . . .
C20 C 0.5607(3) 0.63786(18) 0.7911(2) 0.0328(9) Uani 1 1 d . . . . .
C35 C 0.7367(3) 0.21230(18) 0.7026(2) 0.0334(9) Uani 1 1 d . . . . .
H35 H 0.7413 0.1811 0.7305 0.040 Uiso 1 1 calc R U . . .
C11 C 0.8607(3) 0.56942(19) 0.7498(2) 0.0342(9) Uani 1 1 d . . . . .
C27 C 0.6746(3) 0.2795(2) 0.3886(2) 0.0387(10) Uani 1 1 d . . . . .
H27A H 0.6711 0.2422 0.4031 0.058 Uiso 1 1 calc R U . . .
H27B H 0.6903 0.2801 0.3456 0.058 Uiso 1 1 calc R U . . .
H27C H 0.6212 0.2970 0.3814 0.058 Uiso 1 1 calc R U . . .
C33 C 0.8312(3) 0.2797(2) 0.7922(2) 0.0361(10) Uani 1 1 d . . . . .
H33A H 0.8878 0.2791 0.7895 0.054 Uiso 1 1 calc R U . . .
H33B H 0.8254 0.2546 0.8279 0.054 Uiso 1 1 calc R U . . .
H33C H 0.8172 0.3162 0.8035 0.054 Uiso 1 1 calc R U . . .
C19 C 0.5692(3) 0.5774(2) 0.9306(2) 0.0408(11) Uani 1 1 d . . . . .
C36 C 0.6917(3) 0.21714(17) 0.6329(2) 0.0307(9) Uani 1 1 d . . . . .
C43 C 0.1516(3) 0.3286(2) 0.6577(3) 0.0411(11) Uani 1 1 d . . . . .
H43A H 0.1337 0.3448 0.6117 0.062 Uiso 1 1 calc R U . . .
H43B H 0.1036 0.3199 0.6734 0.062 Uiso 1 1 calc R U . . .
H43C H 0.1826 0.2957 0.6559 0.062 Uiso 1 1 calc R U . . .
C18 C 0.6764(3) 0.48872(19) 0.9652(2) 0.0317(9) Uani 1 1 d . . . . .
C12 C 0.9865(3) 0.49561(19) 0.8076(2) 0.0340(9) Uani 1 1 d . . . . .
B2 B 0.3224(3) 0.37473(18) 0.6425(2) 0.0236(8) Uani 1 1 d . . . . .
H2 H 0.2877 0.3497 0.6077 0.028 Uiso 1 1 calc R U . . .
C38 C 0.3908(3) 0.26057(18) 0.6084(2) 0.0354(9) Uani 1 1 d . . . . .
H38A H 0.3522 0.2438 0.6301 0.053 Uiso 1 1 calc R U . . .
H38B H 0.4269 0.2329 0.5983 0.053 Uiso 1 1 calc R U . . .
H38C H 0.3605 0.2782 0.5655 0.053 Uiso 1 1 calc R U . . .
B1 B 0.6617(3) 0.29789(18) 0.5418(2) 0.0242(8) Uani 1 1 d . . . . .
H1 H 0.6240 0.2725 0.5096 0.029 Uiso 1 1 calc R U . . .
C37 C 0.6412(4) 0.17532(19) 0.5839(3) 0.0435(11) Uani 1 1 d . . . . .
H37A H 0.5842 0.1875 0.5676 0.065 Uiso 1 1 calc R U . . .
H37B H 0.6434 0.1409 0.6080 0.065 Uiso 1 1 calc R U . . .
H37C H 0.6635 0.1707 0.5446 0.065 Uiso 1 1 calc R U . . .
C23 C 0.9272(3) 0.3892(2) 0.5323(3) 0.0469(13) Uani 1 1 d . . . . .
H23A H 0.9561 0.3779 0.5792 0.070 Uiso 1 1 calc R U . . .
H23B H 0.9155 0.4279 0.5320 0.070 Uiso 1 1 calc R U . . .
H23C H 0.9614 0.3819 0.5017 0.070 Uiso 1 1 calc R U . . .
C55 C 0.3822(6) 0.3044(3) 0.8501(4) 0.077(2) Uani 1 1 d . . . . .
H55 H 0.3685 0.3376 0.8212 0.092 Uiso 1 1 calc R U . . .
C53 C 0.1175(5) 0.5221(3) 0.6699(5) 0.076(2) Uani 1 1 d . . . . .
H53 H 0.1252 0.4889 0.6990 0.091 Uiso 1 1 calc R U . A 1
Cl12 Cl 0.1907(3) 0.5200(2) 0.6261(3) 0.0867(19) Uani 0.461(5) 1 d . . P B 1
Cl10 Cl 0.0208(2) 0.5261(3) 0.6313(3) 0.0898(17) Uani 0.461(5) 1 d . . P B 1
Cl8 Cl 0.1473(4) 0.5824(2) 0.7324(3) 0.104(2) Uani 0.461(5) 1 d . . P B 1
Cl11 Cl 0.1028(5) 0.4845(2) 0.5826(3) 0.131(2) Uani 0.539(5) 1 d . . P B 2
Cl9 Cl 0.0340(3) 0.5711(3) 0.6481(3) 0.108(2) Uani 0.539(5) 1 d . . P B 2
Cl7 Cl 0.2075(2) 0.5486(2) 0.6885(4) 0.119(3) Uani 0.539(5) 1 d . . P B 2
C54 C 1.1032(6) 0.7041(6) 0.8883(7) 0.151(7) Uani 1 1 d . . . C 2
H54 H 1.1490 0.7277 0.8835 0.181 Uiso 1 1 calc R U . C 2
Cl4 Cl 1.0131(2) 0.70406(19) 0.80761(18) 0.1540(15) Uani 1 1 d . . . C 2
Cl6 Cl 1.13160(14) 0.62931(12) 0.89295(14) 0.0979(8) Uani 1 1 d . . . C 2
Cl5 Cl 1.0708(3) 0.72078(14) 0.9561(2) 0.1616(16) Uani 1 1 d . . . . .

loop_
_atom_site_aniso_label
_atom_site_aniso_U_11
_atom_site_aniso_U_22
_atom_site_aniso_U_33
_atom_site_aniso_U_23
_atom_site_aniso_U_13
_atom_site_aniso_U_12
W1 0.02138(9) 0.02354(9) 0.01813(9) -0.00215(6) 0.00343(6) -0.00118(6)
W2 0.01953(9) 0.02659(9) 0.01684(9) 0.00057(6) 0.00313(6) -0.00211(6)
Co4 0.0252(3) 0.0216(3) 0.0223(3) -0.0005(2) 0.0018(2) 0.0005(2)
Co3 0.0253(3) 0.0279(3) 0.0178(3) -0.0031(2) 0.0026(2) 0.0019(2)
Co1 0.0240(3) 0.0277(3) 0.0194(3) 0.0001(2) -0.0011(2) 0.0024(2)
Co2 0.0212(3) 0.0287(3) 0.0233(3) -0.0027(3) 0.0026(2) -0.0023(2)
Cl2 0.1024(14) 0.0860(12) 0.0574(10) 0.0048(9) 0.0340(10) 0.0272(11)
Cl3 0.0877(14) 0.1116(18) 0.140(2) 0.0750(17) 0.0508(15) 0.0287(13)
Cl1 0.240(4) 0.0601(11) 0.0679(13) -0.0054(10) 0.0278(18) 0.0209(16)
O10 0.051(2) 0.0471(19) 0.0266(17) -0.0062(15) -0.0015(14) 0.0037(16)
N3 0.0222(15) 0.0267(16) 0.0185(15) -0.0021(12) 0.0013(12) -0.0019(12)
N9 0.0215(15) 0.0253(16) 0.0233(16) 0.0030(12) 0.0051(12) 0.0004(12)
O16 0.071(3) 0.0389(18) 0.0288(19) 0.0020(14) 0.0107(17) -0.0028(17)
N2 0.0286(17) 0.0273(16) 0.0207(16) -0.0052(13) 0.0066(13) -0.0020(13)
O15 0.059(2) 0.045(2) 0.0372(19) 0.0069(15) 0.0044(16) -0.0165(17)
O4 0.054(2) 0.0371(19) 0.059(2) -0.0128(17) 0.0214(19) 0.0052(16)
N7 0.0224(15) 0.0331(17) 0.0176(15) 0.0016(13) 0.0018(12) 0.0004(13)
O12 0.056(2) 0.044(2) 0.0383(19) 0.0119(16) 0.0097(16) 0.0026(16)
O5 0.058(2) 0.047(2) 0.044(2) 0.0135(17) 0.0113(17) 0.0021(18)
O8 0.046(2) 0.0432(19) 0.0399(19) -0.0129(16) 0.0048(15) -0.0090(16)
N8 0.0202(15) 0.0255(16) 0.0245(16) 0.0003(12) 0.0039(12) 0.0003(12)
N5 0.0267(16) 0.0267(16) 0.0239(17) -0.0023(13) 0.0045(13) -0.0019(13)
N12 0.0234(15) 0.0268(16) 0.0167(15) 0.0005(12) 0.0024(12) -0.0014(12)
N6 0.0290(17) 0.0229(15) 0.0242(17) -0.0040(13) 0.0058(13) -0.0037(13)
N11 0.0252(16) 0.0237(15) 0.0190(15) 0.0017(12) 0.0016(12) -0.0010(12)
N4 0.0221(15) 0.0263(16) 0.0183(15) -0.0022(12) 0.0024(12) -0.0016(12)
O9 0.0419(19) 0.0369(18) 0.060(2) -0.0019(16) 0.0030(17) -0.0114(16)
N10 0.0232(15) 0.0245(15) 0.0231(16) 0.0021(12) 0.0068(12) -0.0012(12)
O11 0.049(2) 0.053(2) 0.0377(19) -0.0139(16) 0.0003(16) -0.0128(17)
O1 0.0253(17) 0.063(2) 0.048(2) -0.0043(18) 0.0024(15) 0.0038(15)
N1 0.0294(17) 0.0302(17) 0.0225(16) -0.0035(13) 0.0079(13) -0.0044(13)
C6 0.0234(18) 0.0202(16) 0.0190(17) 0.0004(13) 0.0040(14) -0.0014(13)
O7 0.048(2) 0.062(3) 0.051(2) -0.0032(19) 0.0041(18) 0.0266(19)
O6 0.038(2) 0.062(2) 0.063(3) -0.002(2) 0.0225(18) 0.0069(18)
O14 0.0353(19) 0.0371(18) 0.078(3) -0.0041(18) 0.0056(18) 0.0089(15)
O3 0.054(2) 0.098(3) 0.0211(18) 0.0117(19) -0.0005(15) -0.020(2)
C4 0.0262(18) 0.0211(17) 0.0158(16) -0.0023(13) 0.0020(13) -0.0014(14)
O2 0.072(3) 0.037(2) 0.061(3) 0.0048(17) 0.018(2) -0.0210(19)
C5 0.0227(18) 0.0232(17) 0.0179(17) 0.0016(13) 0.0028(13) 0.0017(14)
C8 0.038(2) 0.037(2) 0.026(2) -0.0042(17) 0.0058(17) -0.0028(18)
C29 0.0267(19) 0.0280(19) 0.0211(18) 0.0005(15) 0.0076(15) 0.0035(15)
C28 0.039(2) 0.030(2) 0.027(2) -0.0028(16) 0.0079(17) 0.0086(17)
C1 0.0187(16) 0.0260(18) 0.0194(17) 0.0002(14) 0.0015(13) 0.0001(13)
C26 0.035(2) 0.029(2) 0.0217(19) -0.0010(15) 0.0079(16) 0.0056(16)
C31 0.0251(19) 0.033(2) 0.0203(18) 0.0026(15) 0.0061(15) -0.0022(16)
C46 0.028(2) 0.032(2) 0.026(2) 0.0048(16) 0.0083(16) 0.0030(16)
C40 0.029(2) 0.031(2) 0.034(2) 0.0065(17) 0.0116(17) 0.0051(16)
C49 0.0265(19) 0.033(2) 0.0200(19) 0.0030(15) 0.0028(15) 0.0020(16)
C44 0.0196(18) 0.031(2) 0.031(2) 0.0040(16) 0.0053(15) -0.0004(15)
C41 0.0212(18) 0.031(2) 0.029(2) 0.0080(16) 0.0075(15) 0.0020(15)
C3 0.0204(17) 0.0239(17) 0.0202(17) 0.0020(14) 0.0015(13) -0.0008(14)
C10 0.030(2) 0.044(3) 0.028(2) -0.0035(18) 0.0100(17) -0.0046(18)
C30 0.0262(19) 0.036(2) 0.0240(19) -0.0004(16) 0.0070(15) 0.0039(16)
O13 0.058(3) 0.121(4) 0.041(2) 0.012(2) 0.021(2) 0.050(3)
C2 0.0203(17) 0.0280(19) 0.0211(18) 0.0012(14) 0.0027(14) 0.0005(14)
C47 0.036(2) 0.049(3) 0.030(2) -0.0060(19) 0.0162(19) -0.0026(19)
C16 0.027(2) 0.034(2) 0.027(2) 0.0015(17) -0.0017(16) 0.0027(16)
C22 0.038(2) 0.0244(19) 0.030(2) 0.0022(16) 0.0038(17) 0.0015(16)
C7 0.027(2) 0.035(2) 0.028(2) -0.0011(17) 0.0058(16) 0.0027(16)
C25 0.038(2) 0.041(2) 0.029(2) -0.0039(18) 0.0164(18) -0.0015(19)
C52 0.038(2) 0.030(2) 0.034(2) 0.0027(17) 0.0085(18) -0.0030(18)
C15 0.037(2) 0.034(2) 0.023(2) -0.0005(16) -0.0018(17) 0.0012(18)
C51 0.0277(19) 0.030(2) 0.0227(19) 0.0035(15) 0.0070(15) 0.0003(15)
C32 0.025(2) 0.042(2) 0.033(2) -0.0023(18) -0.0003(17) -0.0063(17)
C45 0.0235(19) 0.035(2) 0.039(2) 0.0039(18) 0.0158(17) -0.0003(16)
C24 0.033(2) 0.038(2) 0.028(2) -0.0022(17) 0.0139(17) -0.0005(18)
C42 0.0201(19) 0.039(2) 0.041(3) 0.0069(19) 0.0013(17) 0.0053(17)
C9 0.032(2) 0.050(3) 0.030(2) 0.0047(19) 0.0061(18) -0.012(2)
C14 0.034(2) 0.041(2) 0.029(2) -0.0003(18) -0.0008(17) 0.0087(19)
C17 0.040(2) 0.034(2) 0.026(2) -0.0029(17) 0.0071(18) -0.0002(18)
C39 0.033(2) 0.0267(19) 0.026(2) 0.0042(15) 0.0124(16) 0.0016(16)
C34 0.031(2) 0.031(2) 0.026(2) 0.0049(16) 0.0095(16) 0.0056(16)
C21 0.034(2) 0.026(2) 0.032(2) 0.0021(16) 0.0032(17) 0.0003(17)
C13 0.0255(19) 0.034(2) 0.028(2) -0.0041(17) 0.0038(16) -0.0039(16)
C50 0.034(2) 0.035(2) 0.023(2) 0.0067(16) 0.0037(16) 0.0004(17)
C48 0.046(3) 0.041(2) 0.022(2) 0.0004(18) -0.0083(19) -0.004(2)
C20 0.028(2) 0.028(2) 0.039(2) -0.0044(17) 0.0030(17) -0.0017(17)
C35 0.040(2) 0.028(2) 0.033(2) 0.0059(17) 0.0108(18) 0.0042(17)
C11 0.034(2) 0.034(2) 0.032(2) -0.0019(19) 0.0031(17) -0.0033(17)
C27 0.046(3) 0.045(3) 0.025(2) -0.0116(19) 0.0088(19) -0.002(2)
C33 0.039(2) 0.040(2) 0.025(2) 0.0030(18) 0.0012(18) 0.0028(19)
C19 0.042(3) 0.058(3) 0.023(2) 0.001(2) 0.0079(18) 0.015(2)
C36 0.034(2) 0.0261(19) 0.033(2) 0.0012(16) 0.0102(17) 0.0001(16)
C43 0.030(2) 0.042(3) 0.053(3) -0.011(2) 0.015(2) -0.0100(19)
C18 0.030(2) 0.040(2) 0.022(2) -0.0034(17) 0.0034(16) -0.0034(17)
C12 0.030(2) 0.037(2) 0.034(2) -0.0026(18) 0.0076(17) -0.0031(18)
B2 0.023(2) 0.027(2) 0.0184(19) -0.0006(16) 0.0021(16) -0.0028(16)
C38 0.043(2) 0.029(2) 0.034(2) -0.0039(17) 0.0091(19) 0.0006(18)
B1 0.026(2) 0.024(2) 0.021(2) -0.0027(16) 0.0045(16) -0.0024(16)
C37 0.055(3) 0.026(2) 0.046(3) -0.0016(19) 0.009(2) -0.012(2)
C23 0.041(3) 0.064(3) 0.043(3) -0.012(2) 0.022(2) -0.018(2)
C55 0.122(7) 0.059(4) 0.047(4) 0.020(3) 0.021(4) 0.047(4)
C53 0.068(5) 0.065(4) 0.109(6) 0.030(4) 0.051(5) 0.013(4)
Cl12 0.078(3) 0.097(3) 0.105(4) 0.043(3) 0.059(3) 0.046(3)
Cl10 0.0414(19) 0.131(5) 0.089(3) 0.001(3) 0.0051(18) -0.020(2)
Cl8 0.127(5) 0.091(3) 0.095(4) -0.031(3) 0.034(3) -0.046(3)
Cl11 0.195(7) 0.094(3) 0.100(4) -0.002(3) 0.035(4) 0.002(4)
Cl9 0.059(2) 0.133(5) 0.150(5) 0.032(4) 0.058(3) 0.027(3)
Cl7 0.0496(19) 0.099(3) 0.180(7) 0.055(4) -0.017(3) -0.0067(19)
C54 0.071(6) 0.225(15) 0.185(12) 0.143(12) 0.083(7) 0.062(7)
Cl4 0.127(2) 0.211(4) 0.104(2) 0.060(2) -0.0007(18) 0.060(3)
Cl6 0.0762(13) 0.1171(18) 0.1050(17) 0.0502(15) 0.0329(12) 0.0110(12)
Cl5 0.214(4) 0.091(2) 0.150(3) -0.024(2) 0.002(3) -0.034(2)

loop_
_atom_type_symbol
_atom_type_description
_atom_type_scat_dispersion_real
_atom_type_scat_dispersion_imag
_atom_type_scat_source
C C 0.0181 0.0091 'International Tables Vol C Tables 4.2.6.8 and 6.1.1.4'
H H 0.0000 0.0000 'International Tables Vol C Tables 4.2.6.8 and 6.1.1.4'
B B 0.0090 0.0039 'International Tables Vol C Tables 4.2.6.8 and 6.1.1.4'
Cl Cl 0.3639 0.7018 'International Tables Vol C Tables 4.2.6.8 and 6.1.1.4'
Co Co -2.3653 3.6143 'International Tables Vol C Tables 4.2.6.8 and 6.1.1.4'
N N 0.0311 0.0180 'International Tables Vol C Tables 4.2.6.8 and 6.1.1.4'
O O 0.0492 0.0322 'International Tables Vol C Tables 4.2.6.8 and 6.1.1.4'
W W -5.4734 5.5774 'International Tables Vol C Tables 4.2.6.8 and 6.1.1.4'

loop_
_geom_angle_atom_site_label_1
_geom_angle_atom_site_label_2
_geom_angle_atom_site_label_3
_geom_angle
C1 W1 C8 80.29(18)
C1 W1 C7 84.23(17)
C8 W1 C7 85.28(19)
C1 W1 N5 108.45(15)
C8 W1 N5 171.09(16)
C7 W1 N5 93.73(16)
C1 W1 N3 100.65(14)
C8 W1 N3 98.43(16)
C7 W1 N3 174.27(15)
N5 W1 N3 81.93(12)
C1 W1 N1 169.53(15)
C8 W1 N1 89.41(16)
C7 W1 N1 93.11(15)
N5 W1 N1 81.80(13)
N3 W1 N1 82.61(12)
C6 W2 C9 80.53(17)
C6 W2 C10 84.90(17)
C9 W2 C10 87.1(2)
C6 W2 N11 109.88(14)
C9 W2 N11 169.49(16)
C10 W2 N11 92.42(16)
C6 W2 N9 102.02(14)
C9 W2 N9 98.46(18)
C10 W2 N9 171.73(16)
N11 W2 N9 81.02(12)
C6 W2 N7 167.63(14)
C9 W2 N7 87.91(15)
C10 W2 N7 90.16(16)
N11 W2 N7 81.60(12)
N9 W2 N7 83.93(12)
C22 Co4 C21 96.7(2)
C22 Co4 C20 96.2(2)
C21 Co4 C20 104.9(2)
C22 Co4 C4 104.56(17)
C21 Co4 C4 105.51(18)
C20 Co4 C4 140.56(19)
C22 Co4 C5 105.00(17)
C21 Co4 C5 142.74(18)
C20 Co4 C5 102.49(18)
C4 Co4 C5 40.02(16)
C22 Co4 Co3 154.15(14)
C21 Co4 Co3 98.62(14)
C20 Co4 Co3 99.83(16)
C4 Co4 Co3 51.13(11)
C5 Co4 Co3 51.73(11)
C18 Co3 C17 98.0(2)
C18 Co3 C19 98.5(2)
C17 Co3 C19 103.3(2)
C18 Co3 C4 100.81(18)
C17 Co3 C4 107.25(19)
C19 Co3 C4 140.92(19)
C18 Co3 C5 102.65(17)
C17 Co3 C5 144.18(19)
C19 Co3 C5 102.25(19)
C4 Co3 C5 40.32(16)
C18 Co3 Co4 151.33(14)
C17 Co3 Co4 98.63(15)
C19 Co3 Co4 100.22(16)
C4 Co3 Co4 51.79(11)
C5 Co3 Co4 52.10(11)
C15 Co1 C16 97.2(2)
C15 Co1 C14 96.9(2)
C16 Co1 C14 104.9(2)
C15 Co1 C3 105.81(18)
C16 Co1 C3 104.10(18)
C14 Co1 C3 140.25(19)
C15 Co1 C2 104.03(18)
C16 Co1 C2 142.46(18)
C14 Co1 C2 102.90(19)
C3 Co1 C2 40.43(16)
C15 Co1 Co2 154.42(14)
C16 Co1 Co2 99.74(15)
C14 Co1 Co2 97.12(17)
C3 Co1 Co2 51.33(11)
C2 Co1 Co2 51.85(11)
C11 Co2 C13 97.6(2)
C11 Co2 C12 97.9(2)
C13 Co2 C12 103.0(2)
C11 Co2 C3 102.92(18)
C13 Co2 C3 104.13(18)
C12 Co2 C3 143.03(19)
C11 Co2 C2 104.21(18)
C13 Co2 C2 141.72(18)
C12 Co2 C2 104.68(19)
C3 Co2 C2 40.64(16)
C11 Co2 Co1 153.30(15)
C13 Co2 Co1 97.08(14)
C12 Co2 Co1 100.37(15)
C3 Co2 Co1 51.69(11)
C2 Co2 Co1 52.21(11)
C29 N3 N4 106.2(3)
C29 N3 W1 132.6(3)
N4 N3 W1 121.1(2)
C41 N9 N10 106.8(3)
C41 N9 W2 132.1(3)
N10 N9 W2 121.0(2)
C26 N2 N1 109.4(3)
C26 N2 B1 130.2(4)
N1 N2 B1 120.4(3)
C46 N7 N8 107.2(3)
C46 N7 W2 134.3(3)
N8 N7 W2 118.5(2)
C44 N8 N7 109.4(3)
C44 N8 B2 129.9(4)
N7 N8 B2 120.6(3)
C34 N5 N6 107.1(3)
C34 N5 W1 132.3(3)
N6 N5 W1 120.3(3)
C49 N12 N11 109.8(3)
C49 N12 B2 129.5(3)
N11 N12 B2 120.6(3)
C36 N6 N5 109.7(3)
C36 N6 B1 129.7(4)
N5 N6 B1 120.6(3)
C51 N11 N12 107.3(3)
C51 N11 W2 132.2(3)
N12 N11 W2 120.4(2)
C31 N4 N3 110.3(3)
C31 N4 B1 130.1(3)
N3 N4 B1 119.4(3)
C39 N10 N9 109.5(3)
C39 N10 B2 130.3(4)
N9 N10 B2 119.7(3)
C24 N1 N2 106.2(3)
C24 N1 W1 133.8(3)
N2 N1 W1 118.5(2)
C5 C6 W2 165.9(3)
C5 C4 C3 143.0(4)
C5 C4 Co3 70.8(2)
C3 C4 Co3 133.4(3)
C5 C4 Co4 70.6(2)
C3 C4 Co4 134.0(3)
Co3 C4 Co4 77.08(14)
C4 C5 C6 150.9(4)
C4 C5 Co3 68.9(2)
C6 C5 Co3 131.7(3)
C4 C5 Co4 69.4(2)
C6 C5 Co4 129.9(3)
Co3 C5 Co4 76.16(14)
O2 C8 W1 175.1(4)
N3 C29 C30 110.0(4)
N3 C29 C28 122.6(4)
C30 C29 C28 127.3(4)
C2 C1 W1 168.2(3)
N2 C26 C25 107.9(4)
N2 C26 C27 121.8(4)
C25 C26 C27 130.3(4)
N4 C31 C30 107.8(4)
N4 C31 C32 122.9(4)
C30 C31 C32 129.3(4)
N7 C46 C45 109.3(4)
N7 C46 C47 124.0(4)
C45 C46 C47 126.7(4)
C39 C40 C41 105.7(4)
N12 C49 C50 107.7(4)
N12 C49 C48 122.4(4)
C50 C49 C48 129.9(4)
N8 C44 C45 107.9(4)
N8 C44 C43 123.0(4)
C45 C44 C43 129.1(4)
N9 C41 C40 109.8(4)
N9 C41 C42 122.5(4)
C40 C41 C42 127.7(4)
C2 C3 C4 142.6(4)
C2 C3 Co2 70.6(2)
C4 C3 Co2 133.5(3)
C2 C3 Co1 70.7(2)
C4 C3 Co1 134.5(3)
Co2 C3 Co1 76.97(14)
O4 C10 W2 178.4(4)
C31 C30 C29 105.7(4)
C3 C2 C1 149.9(4)
C3 C2 Co2 68.8(2)
C1 C2 Co2 133.0(3)
C3 C2 Co1 68.9(2)
C1 C2 Co1 130.1(3)
Co2 C2 Co1 75.93(14)
O10 C16 Co1 178.8(4)
O16 C22 Co4 175.2(4)
O1 C7 W1 177.2(4)
C26 C25 C24 106.4(4)
O15 C15 Co1 176.6(4)
N11 C51 C50 108.8(4)
N11 C51 C52 123.1(4)
C50 C51 C52 128.1(4)
C44 C45 C46 106.2(4)
N1 C24 C25 110.1(4)
N1 C24 C23 122.3(4)
C25 C24 C23 127.6(4)
O3 C9 W2 175.5(5)
O7 C14 Co1 179.1(5)
O11 C17 Co3 178.9(5)
N10 C39 C40 108.2(4)
N10 C39 C38 122.2(4)
C40 C39 C38 129.6(4)
N5 C34 C35 109.2(4)
N5 C34 C33 121.8(4)
C35 C34 C33 129.0(4)
O9 C21 Co4 178.7(5)
O8 C13 Co2 177.6(4)
C49 C50 C51 106.5(4)
O14 C20 Co4 178.2(5)
C36 C35 C34 106.7(4)
O5 C11 Co2 177.4(5)
O13 C19 Co3 178.2(6)
N6 C36 C35 107.4(4)
N6 C36 C37 122.6(4)
C35 C36 C37 130.0(4)
O12 C18 Co3 177.5(4)
O6 C12 Co2 179.2(5)
N10 B2 N8 110.4(3)
N10 B2 N12 108.2(3)
N8 B2 N12 109.0(3)
N2 B1 N4 108.9(3)
N2 B1 N6 109.6(3)
N4 B1 N6 108.6(3)
Cl1 C55 Cl2 116.4(6)
Cl1 C55 Cl3 108.5(4)
Cl2 C55 Cl3 106.8(4)
Cl10 C53 Cl12 122.6(6)
Cl7 C53 Cl9 114.0(5)
Cl10 C53 Cl8 108.3(5)
Cl12 C53 Cl8 105.4(5)
Cl7 C53 Cl11 106.3(6)
Cl9 C53 Cl11 101.9(6)
Cl5 C54 Cl4 109.6(5)
Cl5 C54 Cl6 109.6(5)
Cl4 C54 Cl6 100.0(9)

loop_
_geom_bond_atom_site_label_1
_geom_bond_atom_site_label_2
_geom_bond_distance
W1 C1 1.849(4)
W1 C8 1.979(5)
W1 C7 1.998(4)
W1 N5 2.212(3)
W1 N3 2.220(3)
W1 N1 2.281(3)
W2 C6 1.862(4)
W2 C9 1.979(5)
W2 C10 1.991(5)
W2 N11 2.211(3)
W2 N9 2.222(3)
W2 N7 2.288(3)
Co4 C22 1.809(5)
Co4 C21 1.828(4)
Co4 C20 1.836(4)
Co4 C4 1.985(4)
Co4 C5 2.001(4)
Co4 Co3 2.4623(9)
Co3 C18 1.808(5)
Co3 C17 1.830(5)
Co3 C19 1.840(5)
Co3 C4 1.967(4)
Co3 C5 1.991(4)
Co1 C15 1.809(5)
Co1 C16 1.819(4)
Co1 C14 1.830(5)
Co1 C3 1.980(4)
Co1 C2 2.003(4)
Co1 Co2 2.4582(10)
Co2 C11 1.819(5)
Co2 C13 1.821(4)
Co2 C12 1.834(5)
Co2 C3 1.970(4)
Co2 C2 1.993(4)
Cl2 C55 1.713(7)
Cl3 C55 1.789(9)
Cl1 C55 1.687(9)
O10 C16 1.133(6)
N3 C29 1.341(5)
N3 N4 1.378(4)
N9 C41 1.341(5)
N9 N10 1.370(5)
O16 C22 1.127(6)
N2 C26 1.356(5)
N2 N1 1.383(5)
N2 B1 1.531(5)
O15 C15 1.130(6)
O4 C10 1.146(6)
N7 C46 1.339(5)
N7 N8 1.379(5)
O12 C18 1.132(6)
O5 C11 1.115(6)
O8 C13 1.134(6)
N8 C44 1.350(5)
N8 B2 1.540(5)
N5 C34 1.341(5)
N5 N6 1.370(5)
N12 C49 1.352(5)
N12 N11 1.372(5)
N12 B2 1.543(5)
N6 C36 1.346(5)
N6 B1 1.549(5)
N11 C51 1.345(5)
N4 C31 1.343(5)
N4 B1 1.538(5)
O9 C21 1.125(6)
N10 C39 1.351(5)
N10 B2 1.530(5)
O11 C17 1.124(6)
O1 C7 1.144(6)
N1 C24 1.345(5)
C6 C5 1.391(5)
O7 C14 1.127(6)
O6 C12 1.123(6)
O14 C20 1.121(6)
O3 C9 1.156(6)
C4 C5 1.364(5)
C4 C3 1.433(5)
O2 C8 1.149(6)
C29 C30 1.399(6)
C29 C28 1.484(6)
C1 C2 1.394(5)
C26 C25 1.376(6)
C26 C27 1.503(6)
C31 C30 1.385(6)
C31 C32 1.492(6)
C46 C45 1.399(6)
C46 C47 1.488(6)
C40 C39 1.378(6)
C40 C41 1.395(6)
C49 C50 1.379(6)
C49 C48 1.496(6)
C44 C45 1.380(6)
C44 C43 1.490(6)
C41 C42 1.497(6)
C3 C2 1.376(6)
O13 C19 1.115(6)
C25 C24 1.384(6)
C52 C51 1.487(6)
C51 C50 1.403(6)
C24 C23 1.506(7)
C39 C38 1.497(6)
C34 C35 1.382(6)
C34 C33 1.499(6)
C35 C36 1.381(6)
C36 C37 1.494(6)
C53 Cl7 1.579(9)
C53 Cl10 1.581(9)
C53 Cl12 1.686(8)
C53 Cl9 1.791(8)
C53 Cl8 1.896(10)
C53 Cl11 1.913(11)
C54 Cl5 1.636(13)
C54 Cl4 1.863(14)
C54 Cl6 1.877(14)
